data_1538863
loop_
_publ_author_name
'Oberti, R.'
'Ungaretti, L.'
'Hawthorne, F.C.'
'Cannillo, E.'

_publ_section_title
;
 (6)Al disorder in amphiboles from mantle peridotites
;
_journal_name_full 'Canadian Mineralogist'
_journal_page_first 867
_journal_page_last 878
_journal_volume 33
_journal_year 1995
_chemical_formula_sum 'Al2.4 Ca1.85 Fe0.9 H2 Mg3.5 Na0.8 O24 Si6.3 Ti0.05'
_chemical_name_systematic
;
Na.8 (Ca1.85 Fe.15) (Mg3.5 Fe.75 Al.7 Ti.05) (Si6.3 Al1.7) O22 (O H)2
;
_space_group_IT_number 12
_symmetry_space_group_name_Hall '-C 2y'
_symmetry_space_group_name_H-M 'C 1 2/m 1'
_cell_angle_alpha 90
_cell_angle_beta 105.3
_cell_angle_gamma 90
_cell_formula_units_Z 2
_cell_length_a 9.869
_cell_length_b 17.99
_cell_length_c 5.293
_cell_volume 906.430
_citation_journal_id_ASTM CAMIA6
_cod_data_source_file Oberti_CAMIA6_1995_1359.cif
_cod_data_source_block H2Al2.4Ca1.85Fe0.9Mg3.5Na0.8O24Si6.3Ti0.05
_cod_original_cell_volume 906.4301
_cod_original_formula_sum 'H2 Al2.4 Ca1.85 Fe0.9 Mg3.5 Na0.8 O24 Si6.3 Ti0.05'
_cod_database_code 1538863

loop_
_symmetry_equiv_pos_as_xyz
x,y,z
-x,y,-z
-x,-y,-z
x,-y,z
x+1/2,y+1/2,z
-x+1/2,y+1/2,-z
-x+1/2,-y+1/2,-z
x+1/2,-y+1/2,z

loop_
_atom_site_label
_atom_site_type_symbol
_atom_site_fract_x
_atom_site_fract_y
_atom_site_fract_z
_atom_site_occupancy
_atom_site_U_iso_or_equiv
Ca1 Ca+2 0 0.2798 0.5 0.925 0.0
Na1 Na+1 0 0.5 0 0.2 0.0
H1 H+1 0.1857 0 0.7477 1 0.0
Si1 Si+4 0.2807 0.0853 0.3028 0.575 0.0
Ti1 Ti+4 0 0.1764 0 0.025 0.0
Fe4 Fe+2 0 0.2548 0.5 0.075 0.0
Na3 Na+1 0 0.468 0 0.15 0.0
Mg1 Mg+2 0 0.0892 0.5 0.85 0.0
Fe3 Fe+2 0 0 0 0.15 0.0
Si2 Si+4 0.2909 0.1731 0.8131 1 0.0
Fe2 Fe+2 0 0.1764 0 0.15 0.0
Fe1 Fe+2 0 0.0892 0.5 0.15 0.0
O7 O-2 0.3398 0 0.2725 1 0.0
O2 O-2 0.1197 0.1737 0.7334 1 0.0
Al2 Al+3 0 0.1764 0 0.275 0.0
O6 O-2 0.3434 0.116 0.6115 1 0.0
Na2 Na+1 0.0268 0.5 0.0752 0.15 0.0
O5 O-2 0.3501 0.141 0.1131 1 0.0
Mg2 Mg+2 0 0.1764 0 0.55 0.0
O1 O-2 0.1065 0.0878 0.2154 1 0.0
Mg3 Mg+2 0 0 0 0.7 0.0
Al3 Al+3 0 0 0 0.15 0.0
O3 O-2 0.1081 0 0.7176 1 0.0
O4 O-2 0.3677 0.2501 0.7877 1 0.0
Al1 Al+3 0.2807 0.0853 0.3028 0.425 0.0
